data_7205803
loop_
_publ_author_name
'Brelot, Lydia'
'Cao, Xiao-yu'
'Harrowfield, Jack'
'Lehn, Jean-Marie'
'Rissanen, Kari'
'Russo, Luca'

_publ_section_title
;
 A new hydrogen bonding motif involved in self-recognition in the solid
 state by functionalised macrocycles
;
_journal_issue 7
_journal_name_full CrystEngComm
_journal_page_first 2346
_journal_paper_doi 10.1039/c0ce00814a
_journal_volume 13
_journal_year 2011
_chemical_formula_sum 'C12 H33 Cl3 N4 O4'
_chemical_formula_weight 403.77
_chemical_name_systematic
;
?
;
_space_group_IT_number 14
_symmetry_cell_setting monoclinic
_symmetry_space_group_name_Hall '-P 2yn'
_symmetry_space_group_name_H-M 'P 1 21/n 1'
_atom_sites_solution_hydrogens geom
_atom_sites_solution_primary direct
_atom_sites_solution_secondary difmap
_audit_creation_method SHELXL-97
_cell_angle_alpha 90.00
_cell_angle_beta 113.8270(10)
_cell_angle_gamma 90.00
_cell_formula_units_Z 4
_cell_length_a 9.7106(2)
_cell_length_b 19.4586(4)
_cell_length_c 11.0090(2)
_cell_measurement_temperature 173(2)
_cell_volume 1902.91(7)
_computing_structure_refinement 'SHELXL-97 (Sheldrick, 1997)'
_diffrn_ambient_temperature 173(2)
_diffrn_measured_fraction_theta_full 0.995
_diffrn_measured_fraction_theta_max 0.995
_diffrn_radiation_monochromator graphite
_diffrn_radiation_source 'fine-focus sealed tube'
_diffrn_radiation_type MoK\a
_diffrn_radiation_wavelength 0.71073
_diffrn_reflns_av_R_equivalents 0.0354
_diffrn_reflns_av_sigmaI/netI 0.0317
_diffrn_reflns_limit_h_max 11
_diffrn_reflns_limit_h_min -12
_diffrn_reflns_limit_k_max 25
_diffrn_reflns_limit_k_min -25
_diffrn_reflns_limit_l_max 14
_diffrn_reflns_limit_l_min -14
_diffrn_reflns_number 13031
_diffrn_reflns_theta_full 27.42
_diffrn_reflns_theta_max 27.42
_diffrn_reflns_theta_min 2.91
_exptl_absorpt_coefficient_mu 0.505
_exptl_absorpt_correction_T_max 0.9058
_exptl_absorpt_correction_T_min 0.8236
_exptl_absorpt_correction_type multi-scan
_exptl_absorpt_process_details 'Sadabs (Sheldrick, 1996)'
_exptl_crystal_density_diffrn 1.409
_exptl_crystal_density_method 'not measured'
_exptl_crystal_F_000 864
_exptl_crystal_size_max 0.40
_exptl_crystal_size_mid 0.20
_exptl_crystal_size_min 0.20
_refine_diff_density_max 0.391
_refine_diff_density_min -0.327
_refine_diff_density_rms 0.059
_refine_ls_extinction_method none
_refine_ls_goodness_of_fit_ref 1.079
_refine_ls_hydrogen_treatment mixed
_refine_ls_matrix_type full
_refine_ls_number_parameters 215
_refine_ls_number_reflns 4316
_refine_ls_number_restraints 0
_refine_ls_restrained_S_all 1.079
_refine_ls_R_factor_all 0.0474
_refine_ls_R_factor_gt 0.0380
_refine_ls_shift/su_max 0.000
_refine_ls_shift/su_mean 0.000
_refine_ls_structure_factor_coef Fsqd
_refine_ls_weighting_details 'calc w=1/[\s^2^(Fo^2^)+(0.0163P)^2^+2.0439P] where P=(Fo^2^+2Fc^2^)/3'
_refine_ls_weighting_scheme calc
_refine_ls_wR_factor_gt 0.0757
_refine_ls_wR_factor_ref 0.0807
_reflns_number_gt 3709
_reflns_number_total 4316
_reflns_threshold_expression >2sigma(I)
_cod_data_source_file c0ce00814a.txt
_cod_data_source_block jmh001
_cod_original_cell_volume 1902.90(7)
_cod_original_sg_symbol_H-M P2(1)/n
_cod_database_code 7205803

loop_
_symmetry_equiv_pos_as_xyz
'x, y, z'
'-x+1/2, y+1/2, -z+1/2'
'-x, -y, -z'
'x-1/2, -y-1/2, z-1/2'

loop_
_atom_site_label
_atom_site_type_symbol
_atom_site_fract_x
_atom_site_fract_y
_atom_site_fract_z
_atom_site_U_iso_or_equiv
_atom_site_adp_type
_atom_site_occupancy
_atom_site_symmetry_multiplicity
_atom_site_calc_flag
_atom_site_refinement_flags
_atom_site_disorder_assembly
_atom_site_disorder_group
C1 C 0.61678(19) -0.04378(9) -0.28055(17) 0.0153(3) Uani 1 1 d . . .
H1 H 0.6074 0.0048 -0.3126 0.018 Uiso 1 1 calc R . .
C2 C 0.78137(19) -0.05618(9) -0.18671(17) 0.0161(4) Uani 1 1 d . . .
H2A H 0.8075 -0.0258 -0.1084 0.019 Uiso 1 1 calc R . .
H2B H 0.7927 -0.1043 -0.1550 0.019 Uiso 1 1 calc R . .
N3 N 0.88917(16) -0.04328(8) -0.24970(14) 0.0156(3) Uani 1 1 d . . .
H3A H 0.8707 -0.0750 -0.3164 0.019 Uiso 1 1 calc R . .
H3B H 0.9849 -0.0513 -0.1871 0.019 Uiso 1 1 calc R . .
C4 C 0.8865(2) 0.02656(9) -0.30702(17) 0.0167(4) Uani 1 1 d . . .
H4A H 0.7856 0.0349 -0.3782 0.020 Uiso 1 1 calc R . .
H4B H 0.9607 0.0280 -0.3477 0.020 Uiso 1 1 calc R . .
C5 C 0.9225(2) 0.08361(9) -0.20380(18) 0.0188(4) Uani 1 1 d . . .
H5A H 1.0258 0.0771 -0.1351 0.023 Uiso 1 1 calc R . .
H5B H 0.8517 0.0810 -0.1598 0.023 Uiso 1 1 calc R . .
C6 C 0.9106(2) 0.15434(10) -0.26722(19) 0.0202(4) Uani 1 1 d . . .
H6A H 0.9735 0.1872 -0.1986 0.024 Uiso 1 1 calc R . .
H6B H 0.9516 0.1517 -0.3361 0.024 Uiso 1 1 calc R . .
N7 N 0.75242(17) 0.18132(8) -0.32928(15) 0.0179(3) Uani 1 1 d . . .
H7A H 0.7462 0.2136 -0.3923 0.021 Uiso 1 1 calc R . .
H7B H 0.6884 0.1458 -0.3716 0.021 Uiso 1 1 calc R . .
C8 C 0.7018(2) 0.21303(10) -0.23079(18) 0.0207(4) Uani 1 1 d . . .
H8A H 0.7669 0.2530 -0.1890 0.025 Uiso 1 1 calc R . .
H8B H 0.7141 0.1792 -0.1601 0.025 Uiso 1 1 calc R . .
C9 C 0.5395(2) 0.23650(10) -0.29233(19) 0.0213(4) Uani 1 1 d . . .
H9A H 0.5222 0.2686 -0.2301 0.026 Uiso 1 1 calc R . .
H9B H 0.5230 0.2624 -0.3745 0.026 Uiso 1 1 calc R . .
N10 N 0.42532(18) 0.17994(8) -0.32586(15) 0.0200(3) Uani 1 1 d . . .
H10A H 0.4303 0.1542 -0.3941 0.024 Uiso 1 1 calc R . .
H10B H 0.3308 0.1991 -0.3556 0.024 Uiso 1 1 calc R . .
C11 C 0.4466(2) 0.13307(10) -0.21074(19) 0.0244(4) Uani 1 1 d . . .
H11A H 0.4584 0.1612 -0.1322 0.029 Uiso 1 1 calc R . .
H11B H 0.5400 0.1061 -0.1886 0.029 Uiso 1 1 calc R . .
C12 C 0.3152(2) 0.08433(10) -0.2411(2) 0.0236(4) Uani 1 1 d . . .
H12A H 0.2211 0.1115 -0.2768 0.028 Uiso 1 1 calc R . .
H12B H 0.3228 0.0634 -0.1566 0.028 Uiso 1 1 calc R . .
C13 C 0.3021(2) 0.02657(9) -0.33878(18) 0.0193(4) Uani 1 1 d . . .
H13A H 0.1951 0.0217 -0.4006 0.023 Uiso 1 1 calc R . .
H13B H 0.3594 0.0396 -0.3919 0.023 Uiso 1 1 calc R . .
N14 N 0.35806(16) -0.04149(8) -0.27497(15) 0.0162(3) Uani 1 1 d . . .
H14A H 0.3266 -0.0743 -0.3408 0.019 Uiso 1 1 calc R . .
H14B H 0.3108 -0.0507 -0.2192 0.019 Uiso 1 1 calc R . .
C15 C 0.5234(2) -0.05121(10) -0.19712(17) 0.0176(4) Uani 1 1 d . . .
H15A H 0.5408 -0.0975 -0.1563 0.021 Uiso 1 1 calc R . .
H15B H 0.5590 -0.0170 -0.1243 0.021 Uiso 1 1 calc R . .
C16 C 0.5634(2) -0.09141(9) -0.40294(17) 0.0164(4) Uani 1 1 d . . .
O17 O 0.42783(14) -0.08491(7) -0.48467(12) 0.0219(3) Uani 1 1 d . . .
O18 O 0.65668(15) -0.13093(7) -0.41801(13) 0.0240(3) Uani 1 1 d . . .
O19 O 0.18057(19) 0.30913(9) -0.21939(16) 0.0331(4) Uani 1 1 d . . .
H19A H 0.272(3) 0.3257(15) -0.189(3) 0.050 Uiso 1 1 d . . .
H19B H 0.187(3) 0.2761(15) -0.160(3) 0.050 Uiso 1 1 d . . .
O20 O 0.16090(18) 0.24720(9) -0.45059(16) 0.0322(4) Uiso 1 1 d . . .
H20A H 0.148(3) 0.2668(14) -0.390(3) 0.048 Uiso 1 1 d . . .
H20B H 0.090(3) 0.2141(14) -0.481(3) 0.048 Uiso 1 1 d . . .
Cl21 Cl 0.77450(5) 0.06697(3) 0.06076(4) 0.02158(11) Uani 1 1 d . . .
Cl22 Cl -0.02107(5) 0.11268(2) -0.56057(4) 0.02294(11) Uani 1 1 d . . .
Cl23 Cl 0.25510(6) 0.19666(2) 0.00042(5) 0.02555(12) Uani 1 1 d . . .

loop_
_atom_site_aniso_label
_atom_site_aniso_U_11
_atom_site_aniso_U_22
_atom_site_aniso_U_33
_atom_site_aniso_U_23
_atom_site_aniso_U_13
_atom_site_aniso_U_12
C1 0.0143(8) 0.0168(8) 0.0151(8) -0.0001(7) 0.0061(7) -0.0004(7)
C2 0.0140(8) 0.0204(9) 0.0141(8) 0.0003(7) 0.0060(7) -0.0015(7)
N3 0.0132(7) 0.0177(7) 0.0146(7) -0.0001(6) 0.0044(6) 0.0018(6)
C4 0.0159(8) 0.0185(9) 0.0157(8) 0.0011(7) 0.0064(7) -0.0001(7)
C5 0.0203(9) 0.0204(9) 0.0158(8) 0.0001(7) 0.0073(7) 0.0001(7)
C6 0.0182(9) 0.0203(9) 0.0219(9) -0.0015(7) 0.0080(8) -0.0021(7)
N7 0.0198(8) 0.0170(8) 0.0171(7) -0.0005(6) 0.0077(6) -0.0024(6)
C8 0.0214(9) 0.0212(9) 0.0202(9) -0.0050(7) 0.0092(8) -0.0024(7)
C9 0.0245(10) 0.0160(9) 0.0247(10) -0.0023(8) 0.0112(8) -0.0010(7)
N10 0.0216(8) 0.0195(8) 0.0201(8) -0.0029(6) 0.0097(7) -0.0007(6)
C11 0.0288(10) 0.0245(10) 0.0180(9) -0.0012(8) 0.0075(8) -0.0027(8)
C12 0.0272(10) 0.0226(10) 0.0244(10) -0.0009(8) 0.0138(8) 0.0003(8)
C13 0.0218(9) 0.0181(9) 0.0186(9) 0.0014(7) 0.0086(7) 0.0016(7)
N14 0.0142(7) 0.0184(8) 0.0169(7) -0.0009(6) 0.0072(6) -0.0004(6)
C15 0.0153(9) 0.0209(9) 0.0152(8) 0.0022(7) 0.0047(7) 0.0000(7)
C16 0.0184(9) 0.0171(9) 0.0145(8) 0.0009(7) 0.0073(7) -0.0031(7)
O17 0.0158(6) 0.0274(7) 0.0175(6) -0.0046(6) 0.0013(5) 0.0004(5)
O18 0.0204(7) 0.0277(8) 0.0233(7) -0.0072(6) 0.0083(6) 0.0032(6)
O19 0.0327(9) 0.0293(8) 0.0313(8) 0.0045(7) 0.0066(7) -0.0054(7)
Cl21 0.0170(2) 0.0315(3) 0.0156(2) 0.00012(18) 0.00592(17) 0.00215(18)
Cl22 0.0234(2) 0.0252(2) 0.0206(2) -0.00276(18) 0.00935(18) 0.00161(18)
Cl23 0.0342(3) 0.0197(2) 0.0220(2) -0.00053(18) 0.0106(2) 0.00037(19)

loop_
_atom_type_symbol
_atom_type_description
_atom_type_scat_dispersion_real
_atom_type_scat_dispersion_imag
_atom_type_scat_source
C C 0.0033 0.0016 'International Tables Vol C Tables 4.2.6.8 and 6.1.1.4'
H H 0.0000 0.0000 'International Tables Vol C Tables 4.2.6.8 and 6.1.1.4'
Cl Cl 0.1484 0.1585 'International Tables Vol C Tables 4.2.6.8 and 6.1.1.4'
N N 0.0061 0.0033 'International Tables Vol C Tables 4.2.6.8 and 6.1.1.4'
O O 0.0106 0.0060 'International Tables Vol C Tables 4.2.6.8 and 6.1.1.4'

loop_
_geom_angle_atom_site_label_1
_geom_angle_atom_site_label_2
_geom_angle_atom_site_label_3
_geom_angle
_geom_angle_site_symmetry_1
_geom_angle_site_symmetry_3
_geom_angle_publ_flag
C2 C1 C15 106.82(14) . . ?
C2 C1 C16 112.65(15) . . ?
C15 C1 C16 113.25(14) . . ?
N3 C2 C1 113.39(14) . . ?
C2 N3 C4 116.99(14) . . ?
N3 C4 C5 112.82(14) . . ?
C4 C5 C6 111.31(15) . . ?
N7 C6 C5 113.46(15) . . ?
C8 N7 C6 112.99(14) . . ?
N7 C8 C9 112.87(15) . . ?
N10 C9 C8 114.95(16) . . ?
C9 N10 C11 113.65(15) . . ?
N10 C11 C12 112.12(16) . . ?
C11 C12 C13 116.14(17) . . ?
N14 C13 C12 114.25(15) . . ?
C13 N14 C15 118.95(14) . . ?
N14 C15 C1 113.70(14) . . ?
O18 C16 O17 124.67(17) . . ?
O18 C16 C1 118.72(15) . . ?
O17 C16 C1 116.53(16) . . ?

loop_
_geom_bond_atom_site_label_1
_geom_bond_atom_site_label_2
_geom_bond_distance
_geom_bond_site_symmetry_2
_geom_bond_publ_flag
C1 C2 1.532(2) . ?
C1 C15 1.536(2) . ?
C1 C16 1.542(2) . ?
C2 N3 1.492(2) . ?
N3 C4 1.494(2) . ?
C4 C5 1.525(2) . ?
C5 C6 1.526(3) . ?
C6 N7 1.501(2) . ?
N7 C8 1.493(2) . ?
C8 C9 1.513(3) . ?
C9 N10 1.499(2) . ?
N10 C11 1.506(2) . ?
C11 C12 1.514(3) . ?
C12 C13 1.525(3) . ?
C13 N14 1.495(2) . ?
N14 C15 1.495(2) . ?
C16 O18 1.249(2) . ?
C16 O17 1.266(2) . ?

loop_
_cod_related_entry_id
_cod_related_entry_database
_cod_related_entry_code
1 ChemSpider 30653763
